data_4073987
loop_
_publ_author_name
'Adams, Richard D.'
'Captain, Burjor'
'Pellechia, Perry J.'

_publ_section_title
;
 Studies of Ligand Additions to Coordinatively Unsaturated Dirhenium
 Complexes Containing the Bulky PBut3Ligand
;
_journal_issue 26
_journal_name_full Organometallics
_journal_page_first 6564
_journal_paper_doi 10.1021/om700790c
_journal_volume 26
_journal_year 2007
_chemical_formula_sum 'C16 H19 O8 P Re2'
_chemical_formula_weight 742.68
_chemical_name_systematic
; 
 ? 
;
_space_group_IT_number 14
_symmetry_cell_setting monoclinic
_symmetry_space_group_name_Hall '-P 2yn'
_symmetry_space_group_name_H-M 'P 1 21/n 1'
_atom_sites_solution_hydrogens geom
_atom_sites_solution_primary direct
_atom_sites_solution_secondary difmap
_audit_creation_method SHELXL-97
_cell_angle_alpha 90.00
_cell_angle_beta 94.7510(10)
_cell_angle_gamma 90.00
_cell_formula_units_Z 4
_cell_length_a 8.9014(2)
_cell_length_b 16.2671(3)
_cell_length_c 14.7419(3)
_cell_measurement_reflns_used 8330
_cell_measurement_temperature 294(2)
_cell_measurement_theta_max 2.50
_cell_measurement_theta_min 27.78
_cell_volume 2127.29(8)
_computing_cell_refinement 'SAINT+  V6.45 (Bruker, 2003)'
_computing_data_collection 'SMART V5.632 (Bruker, 2005)'
_computing_data_reduction 'SAINT+  V6.45'
_computing_molecular_graphics 'SHELXTL V6.1 (Sheldrick, 2000)'
_computing_publication_material 'SHELXTL V6.1'
_computing_structure_refinement 'SHELXL-97 (Sheldrick, 1997)'
_computing_structure_solution 'SHELXS-97 (Sheldrick, 1990)'
_diffrn_ambient_temperature 294(2)
_diffrn_measured_fraction_theta_full 0.998
_diffrn_measured_fraction_theta_max 0.998
_diffrn_measurement_device_type 'Bruker SMART APEX CCD diffractometer'
_diffrn_measurement_method 'omega scans'
_diffrn_radiation_monochromator graphite
_diffrn_radiation_source 'fine-focus sealed tube'
_diffrn_radiation_type MoK\a
_diffrn_radiation_wavelength 0.71073
_diffrn_reflns_av_R_equivalents 0.0365
_diffrn_reflns_av_sigmaI/netI 0.0249
_diffrn_reflns_limit_h_max 11
_diffrn_reflns_limit_h_min -11
_diffrn_reflns_limit_k_max 21
_diffrn_reflns_limit_k_min -21
_diffrn_reflns_limit_l_max 19
_diffrn_reflns_limit_l_min -19
_diffrn_reflns_number 29019
_diffrn_reflns_theta_full 28.32
_diffrn_reflns_theta_max 28.32
_diffrn_reflns_theta_min 1.87
_diffrn_standards_decay_% <1
_exptl_absorpt_coefficient_mu 11.482
_exptl_absorpt_correction_T_max 1.000
_exptl_absorpt_correction_T_min 0.535
_exptl_absorpt_correction_type multi-scan
_exptl_absorpt_process_details '(SADABS, Bruker, 1997)'
_exptl_crystal_colour Colorless
_exptl_crystal_density_diffrn 2.319
_exptl_crystal_density_method 'not measured'
_exptl_crystal_description Plate
_exptl_crystal_F_000 1376
_exptl_crystal_size_max 0.20
_exptl_crystal_size_mid 0.10
_exptl_crystal_size_min 0.02
_refine_diff_density_max 0.780
_refine_diff_density_min -0.623
_refine_diff_density_rms 0.119
_refine_ls_extinction_method none
_refine_ls_goodness_of_fit_ref 1.034
_refine_ls_hydrogen_treatment mixed
_refine_ls_matrix_type full
_refine_ls_number_parameters 254
_refine_ls_number_reflns 5288
_refine_ls_number_restraints 0
_refine_ls_restrained_S_all 1.034
_refine_ls_R_factor_all 0.0273
_refine_ls_R_factor_gt 0.0208
_refine_ls_shift/su_max 0.001
_refine_ls_shift/su_mean 0.000
_refine_ls_structure_factor_coef Fsqd
_refine_ls_weighting_details 'calc w=1/[\s^2^(Fo^2^)+(0.0223P)^2^+0.3381P] where P=(Fo^2^+2Fc^2^)/3'
_refine_ls_weighting_scheme calc
_refine_ls_wR_factor_gt 0.0457
_refine_ls_wR_factor_ref 0.0484
_reflns_number_gt 4557
_reflns_number_total 5288
_reflns_threshold_expression >2sigma(I)
_cod_data_source_file om700790c-file001.cif
_cod_data_source_block bchre2cs
_cod_depositor_comments
;
The following automatic conversions were performed:

'_symmetry_cell_setting' value 'Monoclinic' changed to 'monoclinic'
according to /home/saulius/struct/CIF-dictionaries/cif_core.dic
dictionary named 'cif_core.dic' version 2.4.1 from
2010-06-29.

'_exptl_absorpt_correction_type' value 'Multi-scan'
changed to 'multi-scan' according to
/home/saulius/struct/CIF-dictionaries/cif_core.dic dictionary named
'cif_core.dic' version 2.4.1 from 2010-06-29.

Automatic conversion script
Id: cif_fix_values 1715 2011-07-08 13:25:40Z adriana 
;
_cod_original_sg_symbol_H-M P2(1)/n
_cod_database_code 4073987

loop_
_symmetry_equiv_pos_as_xyz
'x, y, z'
'-x+1/2, y+1/2, -z+1/2'
'-x, -y, -z'
'x-1/2, -y-1/2, z-1/2'

loop_
_atom_site_label
_atom_site_type_symbol
_atom_site_fract_x
_atom_site_fract_y
_atom_site_fract_z
_atom_site_U_iso_or_equiv
_atom_site_adp_type
_atom_site_occupancy
_atom_site_symmetry_multiplicity
_atom_site_calc_flag
_atom_site_refinement_flags
Re1 Re 0.017112(15) 0.201071(8) 0.302868(9) 0.03312(5) Uani 1 1 d .
Re2 Re 0.097291(15) 0.374475(9) 0.385070(9) 0.03517(5) Uani 1 1 d .
P1 P 0.05038(10) 0.33340(6) 0.22194(6) 0.03385(19) Uani 1 1 d .
O11 O -0.3330(3) 0.2105(2) 0.2988(3) 0.0751(10) Uani 1 1 d .
O12 O -0.0059(4) 0.0899(3) 0.1335(3) 0.0922(13) Uani 1 1 d .
O13 O -0.0414(4) 0.0620(2) 0.4375(2) 0.0736(10) Uani 1 1 d .
O14 O 0.3514(3) 0.1476(2) 0.3487(2) 0.0599(8) Uani 1 1 d .
O21 O -0.2299(3) 0.4049(2) 0.4389(2) 0.0785(10) Uani 1 1 d .
O22 O 0.1504(4) 0.55630(19) 0.3437(3) 0.0753(10) Uani 1 1 d .
O23 O 0.1562(4) 0.3899(2) 0.5937(2) 0.0735(10) Uani 1 1 d .
O24 O 0.4451(4) 0.3483(3) 0.4004(3) 0.0851(11) Uani 1 1 d .
C11 C -0.2056(5) 0.2126(2) 0.2976(3) 0.0464(9) Uani 1 1 d .
C12 C 0.0005(5) 0.1309(3) 0.1958(3) 0.0524(10) Uani 1 1 d .
C13 C -0.0173(4) 0.1133(2) 0.3876(3) 0.0444(9) Uani 1 1 d .
C14 C 0.2344(4) 0.1714(2) 0.3269(3) 0.0408(8) Uani 1 1 d .
C21 C -0.1158(5) 0.3939(3) 0.4120(3) 0.0503(10) Uani 1 1 d .
C22 C 0.1303(4) 0.4892(3) 0.3599(3) 0.0472(9) Uani 1 1 d .
C23 C 0.1343(5) 0.3836(3) 0.5169(3) 0.0481(9) Uani 1 1 d .
C24 C 0.3176(5) 0.3562(3) 0.3886(3) 0.0530(10) Uani 1 1 d .
C31 C -0.1237(4) 0.3795(2) 0.1547(3) 0.0478(10) Uani 1 1 d .
C32 C -0.2429(5) 0.4052(3) 0.2184(3) 0.0571(11) Uani 1 1 d .
H32A H -0.3328 0.4224 0.1829 0.086 Uiso 1 1 calc R
H32B H -0.2049 0.4499 0.2561 0.086 Uiso 1 1 calc R
H32C H -0.2657 0.3595 0.2561 0.086 Uiso 1 1 calc R
C33 C -0.0854(5) 0.4588(3) 0.1035(3) 0.0709(14) Uani 1 1 d .
H33A H -0.1761 0.4816 0.0738 0.106 Uiso 1 1 calc R
H33B H -0.0163 0.4460 0.0589 0.106 Uiso 1 1 calc R
H33C H -0.0401 0.4980 0.1460 0.106 Uiso 1 1 calc R
C34 C -0.1964(5) 0.3155(3) 0.0877(3) 0.0655(13) Uani 1 1 d .
H34A H -0.2302 0.2694 0.1210 0.098 Uiso 1 1 calc R
H34B H -0.1235 0.2975 0.0475 0.098 Uiso 1 1 calc R
H34C H -0.2807 0.3399 0.0528 0.098 Uiso 1 1 calc R
C35 C 0.2146(4) 0.3406(2) 0.1457(3) 0.0438(9) Uani 1 1 d .
C36 C 0.2818(5) 0.4274(3) 0.1492(3) 0.0584(11) Uani 1 1 d .
H36A H 0.3167 0.4407 0.2108 0.088 Uiso 1 1 calc R
H36B H 0.2061 0.4662 0.1273 0.088 Uiso 1 1 calc R
H36C H 0.3648 0.4297 0.1116 0.088 Uiso 1 1 calc R
C37 C 0.1675(5) 0.3139(3) 0.0468(3) 0.0652(13) Uani 1 1 d .
H37A H 0.1001 0.3541 0.0183 0.098 Uiso 1 1 calc R
H37B H 0.1178 0.2616 0.0471 0.098 Uiso 1 1 calc R
H37C H 0.2555 0.3096 0.0136 0.098 Uiso 1 1 calc R
C38 C 0.3408(5) 0.2807(3) 0.1791(3) 0.0573(11) Uani 1 1 d .
H38A H 0.4254 0.2878 0.1435 0.086 Uiso 1 1 calc R
H38B H 0.3046 0.2252 0.1727 0.086 Uiso 1 1 calc R
H38C H 0.3714 0.2916 0.2419 0.086 Uiso 1 1 calc R
H1 H 0.058(5) 0.266(3) 0.408(3) 0.065(13) Uiso 1 1 d .

loop_
_atom_site_aniso_label
_atom_site_aniso_U_11
_atom_site_aniso_U_22
_atom_site_aniso_U_33
_atom_site_aniso_U_23
_atom_site_aniso_U_13
_atom_site_aniso_U_12
Re1 0.03334(8) 0.03101(8) 0.03501(8) 0.00310(5) 0.00282(5) -0.00079(5)
Re2 0.03326(8) 0.03383(8) 0.03808(8) -0.00191(6) 0.00079(6) 0.00038(5)
P1 0.0333(4) 0.0340(5) 0.0342(4) 0.0052(4) 0.0022(4) -0.0025(4)
O11 0.0366(16) 0.086(3) 0.103(3) 0.021(2) 0.0078(17) -0.0026(16)
O12 0.082(3) 0.114(3) 0.080(2) -0.055(2) 0.000(2) -0.003(2)
O13 0.090(2) 0.0557(19) 0.079(2) 0.0309(17) 0.0306(19) 0.0110(17)
O14 0.0446(16) 0.064(2) 0.070(2) 0.0080(16) -0.0013(14) 0.0136(14)
O21 0.0468(18) 0.115(3) 0.075(2) -0.017(2) 0.0140(16) 0.0015(18)
O22 0.090(2) 0.0404(18) 0.098(3) 0.0016(18) 0.023(2) -0.0078(17)
O23 0.080(2) 0.094(3) 0.0445(18) -0.0098(17) -0.0049(16) 0.0205(19)
O24 0.0406(18) 0.115(3) 0.097(3) -0.023(2) -0.0067(17) 0.0046(19)
C11 0.043(2) 0.045(2) 0.051(2) 0.0109(18) 0.0045(17) -0.0016(17)
C12 0.047(2) 0.056(3) 0.054(2) -0.010(2) 0.0017(19) -0.0043(19)
C13 0.044(2) 0.038(2) 0.052(2) 0.0060(17) 0.0095(17) 0.0033(17)
C14 0.043(2) 0.036(2) 0.044(2) 0.0009(16) 0.0055(16) -0.0025(16)
C21 0.042(2) 0.057(3) 0.052(2) -0.007(2) 0.0047(18) -0.0006(19)
C22 0.047(2) 0.040(2) 0.055(2) -0.0085(18) 0.0087(18) 0.0010(17)
C23 0.048(2) 0.052(2) 0.044(2) -0.0043(18) 0.0043(18) 0.0103(18)
C24 0.043(2) 0.060(3) 0.055(2) -0.012(2) -0.0027(19) -0.0005(19)
C31 0.045(2) 0.053(2) 0.043(2) 0.0160(18) -0.0084(17) -0.0025(18)
C32 0.046(2) 0.060(3) 0.064(3) 0.017(2) -0.003(2) 0.010(2)
C33 0.070(3) 0.063(3) 0.079(3) 0.042(3) 0.001(3) 0.007(2)
C34 0.056(3) 0.085(3) 0.053(3) 0.003(2) -0.013(2) -0.007(3)
C35 0.045(2) 0.043(2) 0.045(2) 0.0051(17) 0.0125(17) -0.0059(17)
C36 0.056(3) 0.052(3) 0.070(3) 0.008(2) 0.017(2) -0.013(2)
C37 0.072(3) 0.079(3) 0.047(2) 0.000(2) 0.017(2) -0.012(3)
C38 0.045(2) 0.067(3) 0.063(3) 0.003(2) 0.022(2) 0.003(2)

loop_
_atom_type_symbol
_atom_type_description
_atom_type_scat_dispersion_real
_atom_type_scat_dispersion_imag
_atom_type_scat_source
C C 0.0033 0.0016 'International Tables Vol C Tables 4.2.6.8 and 6.1.1.4'
H H 0.0000 0.0000 'International Tables Vol C Tables 4.2.6.8 and 6.1.1.4'
O O 0.0106 0.0060 'International Tables Vol C Tables 4.2.6.8 and 6.1.1.4'
P P 0.1023 0.0942 'International Tables Vol C Tables 4.2.6.8 and 6.1.1.4'
Re Re -1.0185 7.2310 'International Tables Vol C Tables 4.2.6.8 and 6.1.1.4'

loop_
_geom_angle_atom_site_label_1
_geom_angle_atom_site_label_2
_geom_angle_atom_site_label_3
_geom_angle
C13 Re1 C12 94.88(18)
C13 Re1 C11 83.38(16)
C12 Re1 C11 90.87(17)
C13 Re1 C14 84.83(15)
C12 Re1 C14 90.55(16)
C11 Re1 C14 168.20(15)
C13 Re1 P1 167.66(12)
C12 Re1 P1 97.05(13)
C11 Re1 P1 93.29(11)
C14 Re1 P1 98.16(11)
C13 Re1 Re2 117.24(12)
C12 Re1 Re2 147.51(13)
C11 Re1 Re2 97.18(12)
C14 Re1 Re2 87.85(11)
P1 Re1 Re2 51.25(2)
C13 Re1 H1 84.8(13)
C12 Re1 H1 173.1(13)
C11 Re1 H1 96.0(13)
C14 Re1 H1 82.5(13)
P1 Re1 H1 83.7(13)
Re2 Re1 H1 32.5(13)
C22 Re2 C23 95.89(17)
C22 Re2 C24 89.07(18)
C23 Re2 C24 84.28(17)
C22 Re2 C21 92.75(17)
C23 Re2 C21 82.78(17)
C24 Re2 C21 167.04(17)
C22 Re2 P1 95.13(12)
C23 Re2 P1 168.83(12)
C24 Re2 P1 94.08(12)
C21 Re2 P1 98.53(12)
C22 Re2 Re1 146.16(12)
C23 Re2 Re1 117.95(12)
C24 Re2 Re1 93.93(13)
C21 Re2 Re1 91.69(12)
P1 Re2 Re1 51.05(2)
C22 Re2 H1 177.8(13)
C23 Re2 H1 84.8(13)
C24 Re2 H1 93.1(13)
C21 Re2 H1 85.2(13)
P1 Re2 H1 84.3(13)
Re1 Re2 H1 33.2(13)
C35 P1 C31 107.15(17)
C35 P1 Re1 117.35(13)
C31 P1 Re1 117.48(12)
C35 P1 Re2 118.22(12)
C31 P1 Re2 117.12(14)
Re1 P1 Re2 77.70(2)
O11 C11 Re1 172.2(4)
O12 C12 Re1 178.6(4)
O13 C13 Re1 178.2(4)
O14 C14 Re1 171.0(3)
O21 C21 Re2 171.1(4)
O22 C22 Re2 178.9(4)
O23 C23 Re2 179.1(4)
O24 C24 Re2 172.4(4)
C32 C31 C34 107.6(3)
C32 C31 C33 105.3(4)
C34 C31 C33 110.4(4)
C32 C31 P1 111.1(3)
C34 C31 P1 110.2(3)
C33 C31 P1 112.1(3)
C31 C32 H32A 109.5
C31 C32 H32B 109.5
H32A C32 H32B 109.5
C31 C32 H32C 109.5
H32A C32 H32C 109.5
H32B C32 H32C 109.5
C31 C33 H33A 109.5
C31 C33 H33B 109.5
H33A C33 H33B 109.5
C31 C33 H33C 109.5
H33A C33 H33C 109.5
H33B C33 H33C 109.5
C31 C34 H34A 109.5
C31 C34 H34B 109.5
H34A C34 H34B 109.5
C31 C34 H34C 109.5
H34A C34 H34C 109.5
H34B C34 H34C 109.5
C36 C35 C38 107.5(3)
C36 C35 C37 111.4(3)
C38 C35 C37 105.0(4)
C36 C35 P1 110.5(3)
C38 C35 P1 110.2(3)
C37 C35 P1 112.0(3)
C35 C36 H36A 109.5
C35 C36 H36B 109.5
H36A C36 H36B 109.5
C35 C36 H36C 109.5
H36A C36 H36C 109.5
H36B C36 H36C 109.5
C35 C37 H37A 109.5
C35 C37 H37B 109.5
H37A C37 H37B 109.5
C35 C37 H37C 109.5
H37A C37 H37C 109.5
H37B C37 H37C 109.5
C35 C38 H38A 109.5
C35 C38 H38B 109.5
H38A C38 H38B 109.5
C35 C38 H38C 109.5
H38A C38 H38C 109.5
H38B C38 H38C 109.5

loop_
_geom_bond_atom_site_label_1
_geom_bond_atom_site_label_2
_geom_bond_distance
Re1 C13 1.938(4)
Re1 C12 1.943(4)
Re1 C11 1.986(4)
Re1 C14 1.996(4)
Re1 P1 2.4906(9)
Re1 Re2 3.1291(2)
Re1 H1 1.88(4)
Re2 C22 1.929(4)
Re2 C23 1.950(4)
Re2 C24 1.980(4)
Re2 C21 1.995(4)
Re2 P1 2.4975(9)
Re2 H1 1.84(4)
P1 C35 1.920(4)
P1 C31 1.922(4)
O11 C11 1.136(5)
O12 C12 1.133(5)
O13 C13 1.144(4)
O14 C14 1.133(4)
O21 C21 1.134(5)
O22 C22 1.135(5)
O23 C23 1.136(5)
O24 C24 1.141(5)
C31 C32 1.532(6)
C31 C34 1.539(6)
C31 C33 1.547(5)
C32 H32A 0.9600
C32 H32B 0.9600
C32 H32C 0.9600
C33 H33A 0.9600
C33 H33B 0.9600
C33 H33C 0.9600
C34 H34A 0.9600
C34 H34B 0.9600
C34 H34C 0.9600
C35 C36 1.534(5)
C35 C38 1.537(6)
C35 C37 1.545(6)
C36 H36A 0.9600
C36 H36B 0.9600
C36 H36C 0.9600
C37 H37A 0.9600
C37 H37B 0.9600
C37 H37C 0.9600
C38 H38A 0.9600
C38 H38B 0.9600
C38 H38C 0.9600
